data_7020156
loop_
_publ_author_name
'Sartzi, Harikleia'
'Stoumpos, Constantinos C.'
'Giouli, Maria'
'Verginadis, Ioannis I.'
'Karkabounas, Spyridon Ch'
'Cunha-Silva, Lu\'is'
'Escuer, Albert'
'Perlepes, Spyros P.'

_publ_section_title
;
 The &quot;periodic table&quot; of di-2-pyridyl ketone: vanadium
 complexes.
;
_journal_issue 39
_journal_name_full 'Dalton transactions (Cambridge, England : 2003)'
_journal_page_first 11984
_journal_page_last 11988
_journal_paper_doi 10.1039/c2dt30710c
_journal_volume 41
_journal_year 2012
_chemical_formula_moiety 'C24 H22 N4 O10 S V2, 5(C H4 O)'
_chemical_formula_sum 'C29 H42 N4 O15 S V2'
_chemical_formula_weight 820.61
_space_group_IT_number 2
_symmetry_cell_setting triclinic
_symmetry_space_group_name_Hall '-P 1'
_symmetry_space_group_name_H-M 'P -1'
_atom_sites_solution_hydrogens geom
_atom_sites_solution_primary direct
_atom_sites_solution_secondary difmap
_audit_creation_date '23 May 2012'
_audit_creation_method 'SHELXL-97, manual editing plus enCIFer'
_cell_angle_alpha 90.065(4)
_cell_angle_beta 104.274(4)
_cell_angle_gamma 103.995(4)
_cell_formula_units_Z 2
_cell_length_a 9.6747(8)
_cell_length_b 10.9010(9)
_cell_length_c 16.2391(15)
_cell_measurement_reflns_used 9838
_cell_measurement_temperature 150(2)
_cell_measurement_theta_max 25.67
_cell_measurement_theta_min 2.68
_cell_volume 1607.1(2)
_computing_cell_refinement 'APEX2 '
_computing_data_collection 'APEX2 (Bruker, 2006)'
_computing_data_reduction 'SAINT+ (Bruker, 1997-2005)'
_computing_molecular_graphics 'SHELXTL '
_computing_publication_material 'SHELXTL '
_computing_structure_refinement 'SHELXTL '
_computing_structure_solution 'SHELXTL (Bruker 2001)'
_diffrn_ambient_temperature 150(2)
_diffrn_measured_fraction_theta_full 0.994
_diffrn_measured_fraction_theta_max 0.994
_diffrn_measurement_device_type 'Bruker X8 Kappa CCD APEX II'
_diffrn_measurement_method 'omega/phi scans'
_diffrn_radiation_monochromator graphite
_diffrn_radiation_source 'fine-focus sealed tube'
_diffrn_radiation_type MoK\a
_diffrn_radiation_wavelength 0.71073
_diffrn_reflns_av_R_equivalents 0.0487
_diffrn_reflns_av_sigmaI/netI 0.0391
_diffrn_reflns_limit_h_max 12
_diffrn_reflns_limit_h_min -12
_diffrn_reflns_limit_k_max 13
_diffrn_reflns_limit_k_min -14
_diffrn_reflns_limit_l_max 21
_diffrn_reflns_limit_l_min -21
_diffrn_reflns_number 41661
_diffrn_reflns_theta_full 27.48
_diffrn_reflns_theta_max 27.48
_diffrn_reflns_theta_min 3.75
_exptl_absorpt_coefficient_mu 0.729
_exptl_absorpt_correction_T_max 0.9241
_exptl_absorpt_correction_T_min 0.8056
_exptl_absorpt_correction_type multi-scan
_exptl_absorpt_process_details
;
SADABS (Sheldrick, 1997)
;
_exptl_crystal_colour green
_exptl_crystal_density_diffrn 1.696
_exptl_crystal_density_method 'not measured'
_exptl_crystal_description prism
_exptl_crystal_F_000 852
_exptl_crystal_size_max 0.31
_exptl_crystal_size_mid 0.12
_exptl_crystal_size_min 0.11
_platon_squeeze_details
;
;
_refine_diff_density_max 0.736
_refine_diff_density_min -0.406
_refine_diff_density_rms 0.068
_refine_ls_extinction_method none
_refine_ls_goodness_of_fit_ref 1.075
_refine_ls_hydrogen_treatment mixed
_refine_ls_matrix_type full
_refine_ls_number_parameters 394
_refine_ls_number_reflns 7339
_refine_ls_number_restraints 1
_refine_ls_restrained_S_all 1.075
_refine_ls_R_factor_all 0.0508
_refine_ls_R_factor_gt 0.0372
_refine_ls_shift/su_max 0.000
_refine_ls_shift/su_mean 0.000
_refine_ls_structure_factor_coef Fsqd
_refine_ls_weighting_details 'calc w=1/[\s^2^(Fo^2^)+(0.0582P)^2^+0.2582P] where P=(Fo^2^+2Fc^2^)/3'
_refine_ls_weighting_scheme calc
_refine_ls_wR_factor_gt 0.1003
_refine_ls_wR_factor_ref 0.1049
_reflns_number_gt 5804
_reflns_number_total 7339
_reflns_threshold_expression >2sigma(I)
_cod_data_source_file c2dt30710c.txt
_cod_data_source_block cs807ag
_cod_database_code 7020156

loop_
_symmetry_equiv_pos_as_xyz
'x, y, z'
'-x, -y, -z'

loop_
_atom_site_label
_atom_site_type_symbol
_atom_site_fract_x
_atom_site_fract_y
_atom_site_fract_z
_atom_site_U_iso_or_equiv
_atom_site_adp_type
_atom_site_occupancy
_atom_site_symmetry_multiplicity
_atom_site_calc_flag
_atom_site_refinement_flags
V1 V 0.04599(4) 0.32901(3) 0.37824(2) 0.01382(9) Uani 1 1 d .
V2 V 0.21942(4) 0.32765(3) 0.23697(2) 0.01625(10) Uani 1 1 d .
S1 S 0.15887(6) 0.58674(5) 0.29556(3) 0.01612(12) Uani 1 1 d .
O1 O 0.25874(15) 0.31814(13) 0.36274(9) 0.0151(3) Uani 1 1 d .
O3 O 0.00330(15) 0.31157(13) 0.25247(9) 0.0164(3) Uani 1 1 d .
O8 O 0.11410(16) 0.51486(13) 0.36815(9) 0.0169(3) Uani 1 1 d .
O5 O -0.10633(16) 0.31090(14) 0.40386(10) 0.0222(3) Uani 1 1 d .
O7 O 0.24641(16) 0.51453(13) 0.25845(9) 0.0195(3) Uani 1 1 d .
O6 O 0.36462(17) 0.31963(15) 0.20984(10) 0.0266(4) Uani 1 1 d .
O9 O 0.25677(17) 0.70899(14) 0.33116(10) 0.0226(3) Uani 1 1 d .
N1 N 0.18684(19) 0.35410(15) 0.50250(11) 0.0161(4) Uani 1 1 d .
O4 O -0.23756(16) 0.19969(15) 0.18531(10) 0.0263(4) Uani 1 1 d .
O2 O 0.43913(15) 0.21239(14) 0.42776(10) 0.0210(3) Uani 1 1 d .
N3 N 0.0867(2) 0.33565(17) 0.11262(11) 0.0213(4) Uani 1 1 d .
O10 O 0.02983(17) 0.59849(14) 0.23182(10) 0.0240(3) Uani 1 1 d .
N4 N 0.1085(2) 0.12939(17) 0.21237(11) 0.0194(4) Uani 1 1 d .
N2 N 0.05419(18) 0.13603(16) 0.39416(11) 0.0158(4) Uani 1 1 d .
C12 C 0.5593(2) 0.3195(2) 0.42478(17) 0.0297(5) Uani 1 1 d .
H12A H 0.5401 0.3537 0.3684 0.045 Uiso 1 1 calc R
H12B H 0.6512 0.2924 0.4355 0.045 Uiso 1 1 calc R
H12C H 0.5680 0.3852 0.4683 0.045 Uiso 1 1 calc R
C6 C 0.3073(2) 0.24209(19) 0.42687(13) 0.0158(4) Uani 1 1 d .
C1 C 0.1646(2) 0.40545(19) 0.57200(14) 0.0204(4) Uani 1 1 d .
H1 H 0.0786 0.4353 0.5670 0.025 Uiso 1 1 calc R
C7 C 0.1898(2) 0.11733(19) 0.41769(13) 0.0154(4) Uani 1 1 d .
C20 C -0.1309(3) -0.0136(2) 0.16747(15) 0.0277(5) Uani 1 1 d .
H20 H -0.2349 -0.0265 0.1495 0.033 Uiso 1 1 calc R
C19 C -0.0399(2) 0.1057(2) 0.18863(13) 0.0207(5) Uani 1 1 d .
C18 C -0.0900(2) 0.2283(2) 0.18536(14) 0.0198(4) Uani 1 1 d .
C5 C 0.3086(2) 0.31015(19) 0.51042(13) 0.0171(4) Uani 1 1 d .
C23 C 0.1695(3) 0.0308(2) 0.21661(14) 0.0246(5) Uani 1 1 d .
H23 H 0.2738 0.0459 0.2330 0.029 Uiso 1 1 calc R
C17 C -0.0577(3) 0.2860(2) 0.10351(14) 0.0216(5) Uani 1 1 d .
C13 C 0.1343(3) 0.3764(2) 0.04363(15) 0.0279(5) Uani 1 1 d .
H13 H 0.2367 0.4105 0.0497 0.033 Uiso 1 1 calc R
C10 C -0.0447(3) -0.0858(2) 0.39568(14) 0.0235(5) Uani 1 1 d .
H10 H -0.1286 -0.1557 0.3868 0.028 Uiso 1 1 calc R
C8 C 0.2164(2) -0.0011(2) 0.43316(14) 0.0203(4) Uani 1 1 d .
H8 H 0.3140 -0.0109 0.4518 0.024 Uiso 1 1 calc R
C11 C -0.0620(2) 0.0351(2) 0.38382(13) 0.0200(4) Uani 1 1 d .
H11 H -0.1587 0.0477 0.3679 0.024 Uiso 1 1 calc R
C16 C -0.1600(3) 0.2756(2) 0.02607(15) 0.0298(5) Uani 1 1 d .
H16 H -0.2615 0.2390 0.0211 0.036 Uiso 1 1 calc R
C24 C -0.2956(3) 0.3093(3) 0.19027(19) 0.0422(7) Uani 1 1 d .
H24A H -0.2700 0.3423 0.2497 0.063 Uiso 1 1 calc R
H24B H -0.4030 0.2849 0.1684 0.063 Uiso 1 1 calc R
H24C H -0.2531 0.3749 0.1561 0.063 Uiso 1 1 calc R
C9 C 0.0953(3) -0.1050(2) 0.42051(14) 0.0239(5) Uani 1 1 d .
H9 H 0.1087 -0.1880 0.4288 0.029 Uiso 1 1 calc R
C4 C 0.4128(2) 0.3186(2) 0.58625(14) 0.0216(5) Uani 1 1 d .
H4 H 0.4976 0.2875 0.5900 0.026 Uiso 1 1 calc R
O11 O 0.4272(3) 0.8644(2) 0.24234(16) 0.0595(6) Uani 1 1 d D
H5 H 0.371(4) 0.808(3) 0.273(2) 0.089 Uiso 1 1 d D
C2 C 0.2644(3) 0.4157(2) 0.65060(15) 0.0254(5) Uani 1 1 d .
H2 H 0.2462 0.4508 0.6993 0.030 Uiso 1 1 calc R
C3 C 0.3906(3) 0.3744(2) 0.65772(15) 0.0270(5) Uani 1 1 d .
H3 H 0.4619 0.3838 0.7109 0.032 Uiso 1 1 calc R
C22 C 0.0849(3) -0.0920(2) 0.19779(16) 0.0315(6) Uani 1 1 d .
H22 H 0.1307 -0.1604 0.2019 0.038 Uiso 1 1 calc R
C15 C -0.1107(3) 0.3201(2) -0.04462(16) 0.0360(6) Uani 1 1 d .
H15 H -0.1788 0.3162 -0.0985 0.043 Uiso 1 1 calc R
C14 C 0.0377(3) 0.3697(2) -0.03572(15) 0.0332(6) Uani 1 1 d .
H14 H 0.0733 0.3989 -0.0835 0.040 Uiso 1 1 calc R
C21 C -0.0658(3) -0.1152(2) 0.17316(16) 0.0344(6) Uani 1 1 d .
H21 H -0.1250 -0.1995 0.1601 0.041 Uiso 1 1 calc R
C25 C 0.5331(4) 0.9579(3) 0.3008(3) 0.0803(14) Uani 1 1 d .
H25A H 0.4829 1.0081 0.3278 0.120 Uiso 1 1 calc R
H25B H 0.5969 1.0136 0.2705 0.120 Uiso 1 1 calc R
H25C H 0.5929 0.9169 0.3444 0.120 Uiso 1 1 calc R

loop_
_atom_site_aniso_label
_atom_site_aniso_U_11
_atom_site_aniso_U_22
_atom_site_aniso_U_33
_atom_site_aniso_U_23
_atom_site_aniso_U_13
_atom_site_aniso_U_12
V1 0.01184(17) 0.01360(18) 0.01712(18) 0.00194(13) 0.00549(13) 0.00343(13)
V2 0.01650(18) 0.01676(19) 0.01819(19) 0.00243(14) 0.00795(14) 0.00559(14)
S1 0.0172(3) 0.0134(2) 0.0179(3) 0.00307(19) 0.0047(2) 0.00384(19)
O1 0.0150(7) 0.0145(7) 0.0172(7) 0.0051(6) 0.0053(6) 0.0050(6)
O3 0.0160(7) 0.0159(7) 0.0168(7) -0.0017(6) 0.0035(6) 0.0035(6)
O8 0.0201(7) 0.0143(7) 0.0171(7) 0.0025(6) 0.0061(6) 0.0044(6)
O5 0.0163(7) 0.0243(8) 0.0280(8) 0.0028(7) 0.0090(6) 0.0056(6)
O7 0.0212(8) 0.0159(7) 0.0247(8) 0.0038(6) 0.0120(6) 0.0047(6)
O6 0.0240(8) 0.0322(9) 0.0302(9) 0.0046(7) 0.0147(7) 0.0117(7)
O9 0.0230(8) 0.0144(7) 0.0284(8) 0.0014(6) 0.0070(7) 0.0007(6)
N1 0.0156(8) 0.0114(8) 0.0211(9) 0.0029(7) 0.0071(7) 0.0007(7)
O4 0.0161(8) 0.0272(9) 0.0325(9) -0.0057(7) 0.0016(7) 0.0045(7)
O2 0.0132(7) 0.0192(8) 0.0341(9) 0.0072(6) 0.0103(6) 0.0065(6)
N3 0.0297(10) 0.0188(9) 0.0187(9) 0.0018(7) 0.0077(8) 0.0107(8)
O10 0.0234(8) 0.0244(8) 0.0233(8) 0.0050(6) 0.0015(7) 0.0090(7)
N4 0.0251(10) 0.0187(9) 0.0162(9) 0.0005(7) 0.0062(7) 0.0084(8)
N2 0.0154(8) 0.0145(9) 0.0179(9) 0.0019(7) 0.0070(7) 0.0016(7)
C12 0.0159(11) 0.0277(13) 0.0466(15) 0.0090(11) 0.0131(10) 0.0022(9)
C6 0.0137(10) 0.0143(10) 0.0212(10) 0.0056(8) 0.0072(8) 0.0043(8)
C1 0.0252(11) 0.0128(10) 0.0239(11) 0.0011(8) 0.0087(9) 0.0033(9)
C7 0.0180(10) 0.0141(10) 0.0150(10) 0.0019(8) 0.0069(8) 0.0030(8)
C20 0.0306(13) 0.0245(12) 0.0251(12) -0.0040(9) 0.0056(10) 0.0028(10)
C19 0.0247(12) 0.0203(11) 0.0167(10) -0.0009(8) 0.0053(9) 0.0046(9)
C18 0.0165(10) 0.0192(11) 0.0214(11) -0.0035(8) 0.0012(8) 0.0041(8)
C5 0.0150(10) 0.0130(10) 0.0219(11) 0.0052(8) 0.0057(8) -0.0002(8)
C23 0.0308(13) 0.0258(12) 0.0218(11) 0.0014(9) 0.0079(10) 0.0148(10)
C17 0.0288(12) 0.0168(11) 0.0203(11) -0.0022(8) 0.0039(9) 0.0102(9)
C13 0.0413(14) 0.0240(12) 0.0245(12) 0.0042(10) 0.0144(11) 0.0133(11)
C10 0.0271(12) 0.0154(11) 0.0247(12) 0.0002(9) 0.0098(9) -0.0038(9)
C8 0.0245(11) 0.0177(11) 0.0232(11) 0.0050(8) 0.0117(9) 0.0081(9)
C11 0.0180(10) 0.0205(11) 0.0192(11) 0.0022(8) 0.0061(8) -0.0008(9)
C16 0.0343(14) 0.0292(13) 0.0242(12) -0.0058(10) 0.0001(10) 0.0122(11)
C24 0.0272(14) 0.0508(18) 0.0489(17) -0.0101(14) 0.0024(12) 0.0178(13)
C9 0.0353(13) 0.0131(10) 0.0258(12) 0.0038(9) 0.0146(10) 0.0038(9)
C4 0.0185(11) 0.0176(11) 0.0258(12) 0.0048(9) 0.0028(9) 0.0021(8)
O11 0.0469(13) 0.0633(15) 0.0724(16) 0.0281(12) 0.0285(12) 0.0074(12)
C2 0.0350(13) 0.0169(11) 0.0222(11) -0.0028(9) 0.0081(10) 0.0018(10)
C3 0.0280(12) 0.0220(12) 0.0230(12) 0.0014(9) -0.0011(10) -0.0006(10)
C22 0.0470(16) 0.0216(12) 0.0301(13) 0.0028(10) 0.0104(12) 0.0159(11)
C15 0.0556(18) 0.0338(14) 0.0186(12) -0.0031(10) -0.0016(11) 0.0223(13)
C14 0.0555(18) 0.0302(14) 0.0205(12) 0.0047(10) 0.0132(12) 0.0197(13)
C21 0.0481(16) 0.0187(12) 0.0338(14) -0.0042(10) 0.0103(12) 0.0036(11)
C25 0.0310(17) 0.056(2) 0.138(4) 0.050(2) 0.003(2) -0.0006(16)

loop_
_atom_type_symbol
_atom_type_description
_atom_type_scat_dispersion_real
_atom_type_scat_dispersion_imag
_atom_type_scat_source
C C 0.0033 0.0016 'International Tables Vol C Tables 4.2.6.8 and 6.1.1.4'
H H 0.0000 0.0000 'International Tables Vol C Tables 4.2.6.8 and 6.1.1.4'
S S 0.1246 0.1234 'International Tables Vol C Tables 4.2.6.8 and 6.1.1.4'
N N 0.0061 0.0033 'International Tables Vol C Tables 4.2.6.8 and 6.1.1.4'
O O 0.0106 0.0060 'International Tables Vol C Tables 4.2.6.8 and 6.1.1.4'
V V 0.3005 0.5294 'International Tables Vol C Tables 4.2.6.8 and 6.1.1.4'

loop_
_geom_angle_atom_site_label_1
_geom_angle_atom_site_label_2
_geom_angle_atom_site_label_3
_geom_angle
O5 V1 O3 108.28(7)
O5 V1 O8 104.82(7)
O3 V1 O8 86.66(6)
O5 V1 N1 97.95(7)
O3 V1 N1 153.72(6)
O8 V1 N1 88.19(6)
O5 V1 N2 94.26(7)
O3 V1 N2 94.15(6)
O8 V1 N2 159.64(6)
N1 V1 N2 82.10(6)
O5 V1 O1 166.67(7)
O3 V1 O1 79.52(6)
O8 V1 O1 86.11(6)
N1 V1 O1 74.42(6)
N2 V1 O1 74.07(6)
O6 V2 O1 107.97(7)
O6 V2 O7 103.42(7)
O1 V2 O7 86.40(6)
O6 V2 N3 97.11(8)
O1 V2 N3 154.84(7)
O7 V2 N3 89.87(7)
O6 V2 O3 168.62(7)
O1 V2 O3 80.09(6)
O7 V2 O3 84.79(6)
N3 V2 O3 74.78(6)
O6 V2 N4 96.87(8)
O1 V2 N4 93.28(6)
O7 V2 N4 158.78(7)
N3 V2 N4 81.43(7)
O3 V2 N4 74.28(6)
O10 S1 O9 112.80(9)
O10 S1 O7 110.67(9)
O9 S1 O7 107.65(9)
O10 S1 O8 110.15(9)
O9 S1 O8 107.68(9)
O7 S1 O8 107.70(8)
C6 O1 V2 140.73(12)
C6 O1 V1 103.99(11)
V2 O1 V1 98.93(6)
C18 O3 V1 138.60(13)
C18 O3 V2 105.00(11)
V1 O3 V2 100.35(6)
S1 O8 V1 130.14(8)
S1 O7 V2 131.13(9)
C1 N1 C5 118.94(19)
C1 N1 V1 126.55(15)
C5 N1 V1 114.48(13)
C18 O4 C24 114.36(18)
C6 O2 C12 114.96(16)
C17 N3 C13 119.0(2)
C17 N3 V2 114.10(14)
C13 N3 V2 126.73(17)
C23 N4 C19 118.13(19)
C23 N4 V2 127.71(16)
C19 N4 V2 114.15(14)
C7 N2 C11 118.56(18)
C7 N2 V1 115.08(13)
C11 N2 V1 126.35(14)
O2 C12 H12A 109.5
O2 C12 H12B 109.5
H12A C12 H12B 109.5
O2 C12 H12C 109.5
H12A C12 H12C 109.5
H12B C12 H12C 109.5
O2 C6 O1 115.97(16)
O2 C6 C7 107.31(16)
O1 C6 C7 108.52(16)
O2 C6 C5 113.66(17)
O1 C6 C5 105.18(16)
C7 C6 C5 105.65(15)
N1 C1 C2 121.4(2)
N1 C1 H1 119.3
C2 C1 H1 119.3
N2 C7 C8 123.10(19)
N2 C7 C6 111.21(17)
C8 C7 C6 125.68(19)
C19 C20 C21 117.7(2)
C19 C20 H20 121.1
C21 C20 H20 121.1
N4 C19 C20 123.4(2)
N4 C19 C18 111.09(18)
C20 C19 C18 125.5(2)
O4 C18 O3 114.70(17)
O4 C18 C19 108.82(17)
O3 C18 C19 108.45(17)
O4 C18 C17 114.02(18)
O3 C18 C17 105.91(17)
C19 C18 C17 104.32(17)
N1 C5 C4 122.7(2)
N1 C5 C6 111.63(17)
C4 C5 C6 125.52(19)
N4 C23 C22 121.7(2)
N4 C23 H23 119.2
C22 C23 H23 119.2
N3 C17 C16 122.4(2)
N3 C17 C18 112.01(19)
C16 C17 C18 125.1(2)
N3 C13 C14 121.6(2)
N3 C13 H13 119.2
C14 C13 H13 119.2
C11 C10 C9 119.6(2)
C11 C10 H10 120.2
C9 C10 H10 120.2
C7 C8 C9 117.8(2)
C7 C8 H8 121.1
C9 C8 H8 121.1
N2 C11 C10 121.8(2)
N2 C11 H11 119.1
C10 C11 H11 119.1
C17 C16 C15 118.4(2)
C17 C16 H16 120.8
C15 C16 H16 120.8
O4 C24 H24A 109.5
O4 C24 H24B 109.5
H24A C24 H24B 109.5
O4 C24 H24C 109.5
H24A C24 H24C 109.5
H24B C24 H24C 109.5
C10 C9 C8 119.1(2)
C10 C9 H9 120.4
C8 C9 H9 120.4
C5 C4 C3 118.1(2)
C5 C4 H4 121.0
C3 C4 H4 121.0
C25 O11 H5 109(3)
C3 C2 C1 119.4(2)
C3 C2 H2 120.3
C1 C2 H2 120.3
C2 C3 C4 119.5(2)
C2 C3 H3 120.3
C4 C3 H3 120.3
C21 C22 C23 119.8(2)
C21 C22 H22 120.1
C23 C22 H22 120.1
C14 C15 C16 119.3(2)
C14 C15 H15 120.3
C16 C15 H15 120.3
C15 C14 C13 119.2(2)
C15 C14 H14 120.4
C13 C14 H14 120.4
C22 C21 C20 119.2(2)
C22 C21 H21 120.4
C20 C21 H21 120.4
O11 C25 H25A 109.5
O11 C25 H25B 109.5
H25A C25 H25B 109.5
O11 C25 H25C 109.5
H25A C25 H25C 109.5
H25B C25 H25C 109.5

loop_
_geom_bond_atom_site_label_1
_geom_bond_atom_site_label_2
_geom_bond_distance
V1 O5 1.5954(15)
V1 O3 1.9807(14)
V1 O8 1.9934(14)
V1 N1 2.1133(18)
V1 N2 2.1378(17)
V1 O1 2.1651(14)
V2 O6 1.5937(15)
V2 O1 1.9909(14)
V2 O7 2.0090(15)
V2 N3 2.1236(19)
V2 O3 2.1326(14)
V2 N4 2.1558(18)
S1 O10 1.4445(16)
S1 O9 1.4578(15)
S1 O7 1.5077(15)
S1 O8 1.5104(14)
O1 C6 1.393(2)
O3 C18 1.394(2)
N1 C1 1.345(3)
N1 C5 1.354(3)
O4 C18 1.385(3)
O4 C24 1.447(3)
O2 C6 1.387(2)
O2 C12 1.445(3)
N3 C17 1.341(3)
N3 C13 1.349(3)
N4 C23 1.341(3)
N4 C19 1.350(3)
N2 C7 1.338(3)
N2 C11 1.345(3)
C12 H12A 0.9800
C12 H12B 0.9800
C12 H12C 0.9800
C6 C7 1.527(3)
C6 C5 1.541(3)
C1 C2 1.384(3)
C1 H1 0.9500
C7 C8 1.387(3)
C20 C19 1.372(3)
C20 C21 1.393(3)
C20 H20 0.9500
C19 C18 1.524(3)
C18 C17 1.540(3)
C5 C4 1.373(3)
C23 C22 1.379(3)
C23 H23 0.9500
C17 C16 1.380(3)
C13 C14 1.383(3)
C13 H13 0.9500
C10 C11 1.377(3)
C10 C9 1.382(3)
C10 H10 0.9500
C8 C9 1.392(3)
C8 H8 0.9500
C11 H11 0.9500
C16 C15 1.392(4)
C16 H16 0.9500
C24 H24A 0.9800
C24 H24B 0.9800
C24 H24C 0.9800
C9 H9 0.9500
C4 C3 1.395(3)
C4 H4 0.9500
O11 C25 1.415(5)
O11 H5 0.949(10)
C2 C3 1.380(3)
C2 H2 0.9500
C3 H3 0.9500
C22 C21 1.372(4)
C22 H22 0.9500
C15 C14 1.377(4)
C15 H15 0.9500
C14 H14 0.9500
C21 H21 0.9500
C25 H25A 0.9800
C25 H25B 0.9800
C25 H25C 0.9800

loop_
_geom_hbond_atom_site_label_D
_geom_hbond_atom_site_label_H
_geom_hbond_atom_site_label_A
_geom_hbond_distance_DH
_geom_hbond_distance_HA
_geom_hbond_distance_DA
_geom_hbond_angle_DHA
O11 H5 O9 0.949(10) 1.790(11) 2.738(3) 176(4)

loop_
_geom_torsion_atom_site_label_1
_geom_torsion_atom_site_label_2
_geom_torsion_atom_site_label_3
_geom_torsion_atom_site_label_4
_geom_torsion
O6 V2 O1 C6 -54.0(2)
O7 V2 O1 C6 -156.98(19)
N3 V2 O1 C6 121.0(2)
O3 V2 O1 C6 117.69(19)
N4 V2 O1 C6 44.3(2)
O6 V2 O1 V1 -179.39(7)
O7 V2 O1 V1 77.67(6)
N3 V2 O1 V1 -4.32(17)
O3 V2 O1 V1 -7.67(5)
N4 V2 O1 V1 -81.08(7)
O5 V1 O1 C6 -12.5(3)
O3 V1 O1 C6 -139.59(12)
O8 V1 O1 C6 133.09(12)
N1 V1 O1 C6 43.89(12)
N2 V1 O1 C6 -42.16(12)
O5 V1 O1 V2 135.3(3)
O3 V1 O1 V2 8.27(6)
O8 V1 O1 V2 -79.05(6)
N1 V1 O1 V2 -168.25(7)
N2 V1 O1 V2 105.70(7)
O5 V1 O3 C18 -49.4(2)
O8 V1 O3 C18 -153.87(19)
N1 V1 O3 C18 127.1(2)
N2 V1 O3 C18 46.52(19)
O1 V1 O3 C18 119.47(19)
O5 V1 O3 V2 -176.58(7)
O8 V1 O3 V2 78.91(6)
N1 V1 O3 V2 -0.17(16)
N2 V1 O3 V2 -80.70(6)
O1 V1 O3 V2 -7.75(5)
O6 V2 O3 C18 -2.5(4)
O1 V2 O3 C18 -138.54(13)
O7 V2 O3 C18 134.21(13)
N3 V2 O3 C18 42.93(12)
N4 V2 O3 C18 -42.26(12)
O6 V2 O3 V1 144.5(4)
O1 V2 O3 V1 8.42(6)
O7 V2 O3 V1 -78.83(6)
N3 V2 O3 V1 -170.11(8)
N4 V2 O3 V1 104.70(7)
O10 S1 O8 V1 81.04(13)
O9 S1 O8 V1 -155.58(11)
O7 S1 O8 V1 -39.74(14)
O5 V1 O8 S1 -126.50(12)
O3 V1 O8 S1 -18.47(11)
N1 V1 O8 S1 135.75(12)
N2 V1 O8 S1 74.5(2)
O1 V1 O8 S1 61.24(11)
O10 S1 O7 V2 -81.09(14)
O9 S1 O7 V2 155.22(12)
O8 S1 O7 V2 39.37(14)
O6 V2 O7 S1 -171.95(12)
O1 V2 O7 S1 -64.33(12)
N3 V2 O7 S1 90.77(13)
O3 V2 O7 S1 16.04(12)
N4 V2 O7 S1 25.5(3)
O5 V1 N1 C1 -30.31(18)
O3 V1 N1 C1 153.14(16)
O8 V1 N1 C1 74.41(17)
N2 V1 N1 C1 -123.54(17)
O1 V1 N1 C1 160.88(18)
O5 V1 N1 C5 148.10(14)
O3 V1 N1 C5 -28.5(2)
O8 V1 N1 C5 -107.18(14)
N2 V1 N1 C5 54.88(14)
O1 V1 N1 C5 -20.71(13)
O6 V2 N3 C17 150.74(15)
O1 V2 N3 C17 -24.5(2)
O7 V2 N3 C17 -105.75(15)
O3 V2 N3 C17 -21.12(14)
N4 V2 N3 C17 54.82(15)
O6 V2 N3 C13 -24.38(19)
O1 V2 N3 C13 160.35(16)
O7 V2 N3 C13 79.13(18)
O3 V2 N3 C13 163.77(18)
N4 V2 N3 C13 -120.30(18)
O6 V2 N4 C23 29.01(19)
O1 V2 N4 C23 -79.54(18)
O7 V2 N4 C23 -168.04(18)
N3 V2 N4 C23 125.20(18)
O3 V2 N4 C23 -158.29(19)
O6 V2 N4 C19 -149.75(15)
O1 V2 N4 C19 101.70(15)
O7 V2 N4 C19 13.2(3)
N3 V2 N4 C19 -53.56(15)
O3 V2 N4 C19 22.95(14)
O5 V1 N2 C7 -150.14(15)
O3 V1 N2 C7 101.15(14)
O8 V1 N2 C7 9.6(3)
N1 V1 N2 C7 -52.69(14)
O1 V1 N2 C7 23.29(13)
O5 V1 N2 C11 29.01(18)
O3 V1 N2 C11 -79.69(17)
O8 V1 N2 C11 -171.27(17)
N1 V1 N2 C11 126.47(17)
O1 V1 N2 C11 -157.55(18)
C12 O2 C6 O1 50.7(2)
C12 O2 C6 C7 172.19(18)
C12 O2 C6 C5 -71.4(2)
V2 O1 C6 O2 51.9(3)
V1 O1 C6 O2 175.80(14)
V2 O1 C6 C7 -68.9(2)
V1 O1 C6 C7 54.99(16)
V2 O1 C6 C5 178.43(14)
V1 O1 C6 C5 -57.70(15)
C5 N1 C1 C2 0.9(3)
V1 N1 C1 C2 179.27(16)
C11 N2 C7 C8 -1.0(3)
V1 N2 C7 C8 178.26(15)
C11 N2 C7 C6 -179.59(17)
V1 N2 C7 C6 -0.4(2)
O2 C6 C7 N2 -163.81(16)
O1 C6 C7 N2 -37.8(2)
C5 C6 C7 N2 74.6(2)
O2 C6 C7 C8 17.6(3)
O1 C6 C7 C8 143.64(19)
C5 C6 C7 C8 -104.0(2)
C23 N4 C19 C20 -1.0(3)
V2 N4 C19 C20 177.87(18)
C23 N4 C19 C18 -178.75(18)
V2 N4 C19 C18 0.1(2)
C21 C20 C19 N4 1.8(3)
C21 C20 C19 C18 179.2(2)
C24 O4 C18 O3 52.9(3)
C24 O4 C18 C19 174.57(19)
C24 O4 C18 C17 -69.5(2)
V1 O3 C18 O4 51.5(3)
V2 O3 C18 O4 177.31(14)
V1 O3 C18 C19 -70.4(2)
V2 O3 C18 C19 55.45(17)
V1 O3 C18 C17 178.16(13)
V2 O3 C18 C17 -56.03(16)
N4 C19 C18 O4 -162.93(18)
C20 C19 C18 O4 19.4(3)
N4 C19 C18 O3 -37.5(2)
C20 C19 C18 O3 144.8(2)
N4 C19 C18 C17 75.0(2)
C20 C19 C18 C17 -102.7(2)
C1 N1 C5 C4 -1.7(3)
V1 N1 C5 C4 179.77(16)
C1 N1 C5 C6 173.87(17)
V1 N1 C5 C6 -4.7(2)
O2 C6 C5 N1 170.77(16)
O1 C6 C5 N1 42.9(2)
C7 C6 C5 N1 -71.8(2)
O2 C6 C5 C4 -13.8(3)
O1 C6 C5 C4 -141.7(2)
C7 C6 C5 C4 103.6(2)
C19 N4 C23 C22 -0.2(3)
V2 N4 C23 C22 -178.95(17)
C13 N3 C17 C16 -0.3(3)
V2 N3 C17 C16 -175.87(17)
C13 N3 C17 C18 172.24(18)
V2 N3 C17 C18 -3.3(2)
O4 C18 C17 N3 167.36(17)
O3 C18 C17 N3 40.3(2)
C19 C18 C17 N3 -74.1(2)
O4 C18 C17 C16 -20.3(3)
O3 C18 C17 C16 -147.4(2)
C19 C18 C17 C16 98.3(2)
C17 N3 C13 C14 0.9(3)
V2 N3 C13 C14 175.77(17)
N2 C7 C8 C9 2.3(3)
C6 C7 C8 C9 -179.30(19)
C7 N2 C11 C10 -0.9(3)
V1 N2 C11 C10 179.99(15)
C9 C10 C11 N2 1.3(3)
N3 C17 C16 C15 -0.9(3)
C18 C17 C16 C15 -172.5(2)
C11 C10 C9 C8 0.1(3)
C7 C8 C9 C10 -1.8(3)
N1 C5 C4 C3 0.4(3)
C6 C5 C4 C3 -174.55(19)
N1 C1 C2 C3 1.1(3)
C1 C2 C3 C4 -2.4(3)
C5 C4 C3 C2 1.7(3)
N4 C23 C22 C21 0.7(4)
C17 C16 C15 C14 1.7(3)
C16 C15 C14 C13 -1.2(4)
N3 C13 C14 C15 -0.1(3)
C23 C22 C21 C20 0.1(4)
C19 C20 C21 C22 -1.2(4)

loop_
_platon_squeeze_void_nr
_platon_squeeze_void_average_x
_platon_squeeze_void_average_y
_platon_squeeze_void_average_z
_platon_squeeze_void_volume
_platon_squeeze_void_count_electrons
_platon_squeeze_void_content
1 -0.032 -0.015 0.000 285 73 ' '
